data_7132911
loop_
_publ_author_name
'Cosby, Taylor P. L.'
'Bhattacharjee, Avik'
'Henneberry, Samantha K.'
'LeBlanc, Jesse'
'Caputo, Christopher B.'

_publ_section_title
;
 Unlocking Lewis acidity <i>via</i> the redox non-innocence of a
 phenothiazine-substituted borane.
;
_journal_issue 41
_journal_name_full 'Chemical communications (Cambridge, England)'
_journal_page_first 5391
_journal_page_last 5394
_journal_paper_doi 10.1039/d4cc01059k
_journal_volume 60
_journal_year 2024
_chemical_formula_moiety 'F6 Sb, C36 H34 B N S, 2(C1 H2 Cl2)'
_chemical_formula_sum 'C38 H38 B Cl4 F6 N S Sb'
_chemical_formula_weight 929.11
_space_group_crystal_system orthorhombic
_space_group_IT_number 56
_space_group_name_Hall '-P 2ab 2ac'
_space_group_name_H-M_alt 'P c c n'
_atom_sites_solution_hydrogens mixed
_atom_sites_solution_primary dual
_audit_creation_date 2024-02-23
_audit_creation_method
;
Olex2 1.5
(compiled 2023.03.06 svn.rbb2c1857 for OlexSys, GUI svn.r6748)
;
_audit_update_record
;
2024-02-25 deposited with the CCDC.	2024-03-31 downloaded from the CCDC.
;
_cell_angle_alpha 90
_cell_angle_beta 90
_cell_angle_gamma 90
_cell_formula_units_Z 4
_cell_length_a 8.8950(3)
_cell_length_b 16.5456(5)
_cell_length_c 27.2570(9)
_cell_measurement_reflns_used 9808
_cell_measurement_temperature 173.00
_cell_measurement_theta_max 30.075
_cell_measurement_theta_min 2.600
_cell_volume 4011.5(2)
_computing_cell_refinement 'SAINT V8.40B (?, 2016)'
_computing_data_reduction 'SAINT V8.40B (?, 2016)'
_computing_molecular_graphics 'Olex2 1.5 (Dolomanov et al., 2009)'
_computing_publication_material 'Olex2 1.5 (Dolomanov et al., 2009)'
_computing_structure_refinement 'XL  (Sheldrick, 2008)'
_computing_structure_solution 'SHELXT 2018/2 (Sheldrick, 2018)'
_diffrn_ambient_temperature 173.00
_diffrn_measured_fraction_theta_full 1.000
_diffrn_measured_fraction_theta_max 1.000
_diffrn_measurement_device_type 'Bruker Apex-II CCD'
_diffrn_radiation_type MoK\a
_diffrn_radiation_wavelength 0.71076
_diffrn_reflns_av_R_equivalents 0.0420
_diffrn_reflns_av_unetI/netI 0.0180
_diffrn_reflns_Laue_measured_fraction_full 1.000
_diffrn_reflns_Laue_measured_fraction_max 1.000
_diffrn_reflns_limit_h_max 11
_diffrn_reflns_limit_h_min -11
_diffrn_reflns_limit_k_max 20
_diffrn_reflns_limit_k_min -21
_diffrn_reflns_limit_l_max 35
_diffrn_reflns_limit_l_min -35
_diffrn_reflns_number 58830
_diffrn_reflns_point_group_measured_fraction_full 1.000
_diffrn_reflns_point_group_measured_fraction_max 1.000
_diffrn_reflns_theta_full 25.243
_diffrn_reflns_theta_max 27.486
_diffrn_reflns_theta_min 1.936
_diffrn_source_current 20.0
_diffrn_source_power 1.0
_diffrn_source_voltage 50.0
_exptl_absorpt_coefficient_mu 1.063
_exptl_absorpt_correction_T_max 0.7461
_exptl_absorpt_correction_T_min 0.6262
_exptl_absorpt_correction_type multi-scan
_exptl_absorpt_process_details
;
SADABS-2016/2 (Bruker,2016/2) was used for absorption correction.
wR2(int) was 0.1203 before and 0.0596 after correction.
The Ratio of minimum to maximum transmission is 0.8393.
The \l/2 correction factor is Not present.
;
_exptl_crystal_colour orange
_exptl_crystal_colour_primary orange
_exptl_crystal_density_diffrn 1.538
_exptl_crystal_description needle
_exptl_crystal_F_000 1868
_exptl_crystal_size_max 0.2
_exptl_crystal_size_mid 0.05
_exptl_crystal_size_min 0.05
_refine_diff_density_max 0.630
_refine_diff_density_min -0.823
_refine_diff_density_rms 0.079
_refine_ls_extinction_method none
_refine_ls_goodness_of_fit_ref 1.242
_refine_ls_hydrogen_treatment mixed
_refine_ls_matrix_type full
_refine_ls_number_parameters 352
_refine_ls_number_reflns 4613
_refine_ls_number_restraints 3
_refine_ls_restrained_S_all 1.242
_refine_ls_R_factor_all 0.0759
_refine_ls_R_factor_gt 0.0575
_refine_ls_shift/su_max 0.001
_refine_ls_shift/su_mean 0.000
_refine_ls_structure_factor_coef Fsqd
_refine_ls_weighting_details 'w=1/[\s^2^(Fo^2^)+(0.0132P)^2^+14.3737P] where P=(Fo^2^+2Fc^2^)/3'
_refine_ls_weighting_scheme calc
_refine_ls_wR_factor_gt 0.1110
_refine_ls_wR_factor_ref 0.1185
_reflns_Friedel_coverage 0.000
_reflns_number_gt 3567
_reflns_number_total 4613
_reflns_threshold_expression 'I > 2\s(I)'
_cod_data_source_file d4cc01059k2.cif
_cod_data_source_block tc2_136_2_0m_a
_cod_depositor_comments 'Adding full bibliography for 7132911.cif.'
_cod_database_code 7132911
_shelx_shelxl_version_number 2018/3
_shelx_space_group_comment
;
The symmetry employed for this shelxl refinement is uniquely defined
by the following loop, which should always be used as a source of
symmetry information in preference to the above space-group names.
They are only intended as comments.
;
_shelx_estimated_absorpt_t_max 0.949
_shelx_estimated_absorpt_t_min 0.816
_olex2_refinement_description
;
1. Fixed Uiso
 At 1.2 times of:
  All C(H,H) groups
2. Restrained distances
 Cl24-C \\sim Cl1-CA
 with sigma of 0.02
 C-Cl23 \\sim CA-Cl
 with sigma of 0.02
 Cl24-Cl23 \\sim Cl1-Cl
 with sigma of 0.04
3. Others
 Sof(Cl)=Sof(CA)=Sof(HAA)=Sof(HAB)=Sof(Cl1)=1-FVAR(1)
 Sof(Cl24)=Sof(C)=Sof(HA)=Sof(HB)=Sof(Cl23)=FVAR(1)
 Fixed Sof: F1A(0.5) F1B(0.5) F1E(0.5) F2(0.5)
4.a Secondary CH2 refined with riding coordinates:
 C(HA,HB), CA(HAA,HAB)
;
_olex2_submission_special_instructions 'No special instructions were received'

loop_
_space_group_symop_operation_xyz
'x, y, z'
'-x+1/2, -y+1/2, z'
'-x, y+1/2, -z+1/2'
'x+1/2, -y, -z+1/2'
'-x, -y, -z'
'x-1/2, y-1/2, -z'
'x, -y-1/2, z-1/2'
'-x-1/2, y, z-1/2'

loop_
_atom_site_label
_atom_site_type_symbol
_atom_site_fract_x
_atom_site_fract_y
_atom_site_fract_z
_atom_site_U_iso_or_equiv
_atom_site_adp_type
_atom_site_occupancy
_atom_site_site_symmetry_order
_atom_site_calc_flag
_atom_site_refinement_flags_posn
_atom_site_refinement_flags_adp
_atom_site_refinement_flags_occupancy
_atom_site_disorder_assembly
_atom_site_disorder_group
Sb1 Sb 1.250000 0.750000 0.75048(2) 0.03997(13) Uani 1 2 d S T P . .
S S 0.750000 0.750000 0.82326(6) 0.0537(5) Uani 1 2 d S T P . .
N1 N 0.750000 0.750000 0.70931(15) 0.0288(10) Uani 1 2 d S T P . .
C20 C 0.6218(5) 0.7740(2) 0.63093(14) 0.0304(9) Uani 1 1 d . . . . .
C2 C 0.7780(5) 0.8230(3) 0.73241(14) 0.0315(9) Uani 1 1 d . . . . .
C3 C 0.750000 0.750000 0.55313(18) 0.0303(11) Uani 1 2 d S T P . .
C4 C 0.8598(5) 0.6918(3) 0.46682(13) 0.0299(8) Uani 1 1 d . . . . .
C5 C 0.7754(5) 0.8299(3) 0.78444(15) 0.0394(11) Uani 1 1 d . . . . .
C6 C 0.6238(5) 0.7751(3) 0.57971(14) 0.0304(9) Uani 1 1 d . . . . .
C7 C 0.8491(5) 0.6069(3) 0.47278(14) 0.0338(9) Uani 1 1 d . . . . .
C8 C 0.9657(5) 0.7222(3) 0.43286(15) 0.0341(9) Uani 1 1 d . . . . .
C9 C 0.9401(5) 0.5560(3) 0.44491(15) 0.0375(10) Uani 1 1 d . . . . .
C10 C 1.0423(5) 0.5857(3) 0.41107(15) 0.0420(11) Uani 1 1 d . . . . .
C11 C 0.750000 0.750000 0.65542(18) 0.0305(11) Uani 1 2 d S T P . .
C12 C 0.8087(6) 0.8925(3) 0.70541(17) 0.0414(11) Uani 1 1 d . . . . .
C13 C 1.0543(6) 0.6682(3) 0.40563(16) 0.0434(11) Uani 1 1 d . . . . .
C14 C 1.1352(8) 0.5301(4) 0.3793(2) 0.0578(16) Uani 1 1 d . . . . .
C15 C 0.7350(7) 0.5684(3) 0.5071(2) 0.0453(12) Uani 1 1 d . . . . .
C16 C 0.9895(7) 0.8112(3) 0.4248(2) 0.0469(12) Uani 1 1 d . . . . .
C17 C 0.8329(7) 0.9648(3) 0.7280(2) 0.0563(15) Uani 1 1 d . . . . .
C18 C 0.8005(7) 0.9052(3) 0.80649(19) 0.0579(15) Uani 1 1 d . . . . .
B B 0.750000 0.750000 0.4953(2) 0.0296(12) Uani 1 2 d S T P . .
C19 C 0.8285(8) 0.9722(4) 0.7792(2) 0.0659(18) Uani 1 1 d . . . . .
F1A F 1.0820(11) 0.6959(6) 0.7276(4) 0.096(3) Uani 0.5 1 d . . P A 1
F F 1.3652(7) 0.6626(4) 0.7512(4) 0.251(5) Uani 1 1 d . . . . .
F1B F 1.2155(14) 0.6998(7) 0.8086(3) 0.124(4) Uani 0.5 1 d . . P A 1
F1E F 1.0827(13) 0.7023(7) 0.7761(7) 0.158(6) Uani 0.5 1 d . . P A 2
Cl24 Cl 1.2175(5) 0.8496(3) 0.5649(7) 0.120(5) Uani 0.591(17) 1 d D . P B 1
C C 1.1791(18) 0.9047(10) 0.6171(7) 0.100(6) Uani 0.591(17) 1 d D . P B 1
HA H 1.144767 0.867553 0.643277 0.120 Uiso 0.591(17) 1 calc R U P B 1
HB H 1.272724 0.931045 0.628566 0.120 Uiso 0.591(17) 1 calc R U P B 1
Cl23 Cl 1.0443(12) 0.9774(6) 0.6078(4) 0.0724(16) Uani 0.591(17) 1 d D . P B 1
F2 F 1.2145(19) 0.7007(8) 0.6930(4) 0.201(8) Uani 0.5 1 d . . P A 2
H6 H 0.541(4) 0.786(2) 0.5643(13) 0.018(10) Uiso 1 1 d . . . . .
H13 H 1.123(6) 0.689(3) 0.3844(17) 0.045(14) Uiso 1 1 d . . . . .
H18 H 0.804(6) 0.908(3) 0.8425(19) 0.059(16) Uiso 1 1 d . . . . .
H9 H 0.928(5) 0.500(3) 0.4459(17) 0.045(14) Uiso 1 1 d . . . . .
H17 H 0.855(5) 1.009(3) 0.7103(16) 0.031(12) Uiso 1 1 d . . . . .
H20 H 0.536(5) 0.792(3) 0.6482(15) 0.035(12) Uiso 1 1 d . . . . .
H16A H 1.037(6) 0.833(3) 0.452(2) 0.055(16) Uiso 1 1 d . . . . .
H15A H 0.761(7) 0.513(4) 0.5132(19) 0.070(18) Uiso 1 1 d . . . . .
H16B H 0.899(7) 0.836(3) 0.421(2) 0.063(18) Uiso 1 1 d . . . . .
H12 H 0.815(5) 0.893(3) 0.6752(17) 0.039(13) Uiso 1 1 d . . . . .
H14A H 1.104(8) 0.532(4) 0.349(3) 0.10(3) Uiso 1 1 d . . . . .
H15B H 0.753(8) 0.586(4) 0.536(2) 0.08(2) Uiso 1 1 d . . . . .
H14B H 1.115(7) 0.475(4) 0.387(2) 0.07(2) Uiso 1 1 d . . . . .
H14C H 1.242(8) 0.540(4) 0.385(2) 0.09(2) Uiso 1 1 d . . . . .
H19 H 0.838(8) 1.025(4) 0.793(2) 0.09(2) Uiso 1 1 d . . . . .
H15C H 0.646(8) 0.570(4) 0.496(2) 0.08(2) Uiso 1 1 d . . . . .
H16C H 1.066(9) 0.819(5) 0.400(3) 0.12(3) Uiso 1 1 d . . . . .
Cl Cl 1.0755(17) 0.9568(10) 0.6021(6) 0.080(3) Uani 0.409(17) 1 d D . P B 2
CA C 1.197(3) 0.8761(11) 0.5938(6) 0.082(8) Uani 0.409(17) 1 d D . P B 2
HAA H 1.154804 0.828223 0.610776 0.098 Uiso 0.409(17) 1 calc R U P B 2
HAB H 1.294254 0.889118 0.609361 0.098 Uiso 0.409(17) 1 calc R U P B 2
Cl1 Cl 1.2278(8) 0.8516(3) 0.5324(3) 0.0598(18) Uani 0.409(17) 1 d D . P B 2

loop_
_atom_site_aniso_label
_atom_site_aniso_U_11
_atom_site_aniso_U_22
_atom_site_aniso_U_33
_atom_site_aniso_U_23
_atom_site_aniso_U_13
_atom_site_aniso_U_12
Sb1 0.0295(2) 0.0563(3) 0.0341(2) 0.000 0.000 0.0087(2)
S 0.0797(13) 0.0596(11) 0.0218(7) 0.000 0.000 -0.0109(11)
N1 0.029(2) 0.039(3) 0.0178(19) 0.000 0.000 0.007(2)
C20 0.028(2) 0.037(2) 0.0263(19) -0.0008(16) 0.0024(16) 0.0095(17)
C2 0.030(2) 0.040(2) 0.0247(17) -0.0013(16) -0.0061(16) 0.0053(18)
C3 0.028(3) 0.039(3) 0.024(2) 0.000 0.000 0.004(3)
C4 0.030(2) 0.039(2) 0.0200(17) -0.0026(16) -0.0028(15) 0.0083(18)
C5 0.045(3) 0.047(3) 0.0255(19) -0.0036(18) -0.0034(18) 0.006(2)
C6 0.025(2) 0.040(2) 0.0259(18) -0.0028(16) -0.0037(16) 0.0117(18)
C7 0.035(2) 0.041(2) 0.0251(19) 0.0041(17) -0.0014(17) 0.0111(19)
C8 0.037(2) 0.038(2) 0.0277(19) 0.0011(17) 0.0053(18) 0.0119(19)
C9 0.044(3) 0.035(2) 0.034(2) 0.0007(18) -0.0033(19) 0.013(2)
C10 0.044(3) 0.054(3) 0.028(2) -0.0004(19) 0.0036(19) 0.021(2)
C11 0.032(3) 0.037(3) 0.022(2) 0.000 0.000 0.005(3)
C12 0.052(3) 0.039(3) 0.033(2) 0.0030(19) -0.012(2) 0.003(2)
C13 0.043(3) 0.055(3) 0.032(2) 0.004(2) 0.014(2) 0.017(2)
C14 0.066(4) 0.063(4) 0.044(3) -0.001(3) 0.015(3) 0.036(3)
C15 0.046(3) 0.047(3) 0.043(3) 0.010(2) 0.007(3) 0.012(3)
C16 0.052(3) 0.036(3) 0.052(3) 0.002(2) 0.019(3) 0.002(2)
C17 0.080(4) 0.039(3) 0.051(3) 0.008(2) -0.022(3) -0.001(3)
C18 0.081(4) 0.056(3) 0.036(3) -0.015(2) -0.015(3) 0.005(3)
B 0.029(3) 0.036(3) 0.023(3) 0.000 0.000 0.002(3)
C19 0.099(5) 0.044(3) 0.054(3) -0.012(3) -0.025(3) 0.005(3)
F1A 0.064(6) 0.109(7) 0.117(7) -0.006(7) -0.052(6) -0.006(5)
F 0.087(4) 0.094(4) 0.572(17) 0.002(7) -0.011(7) 0.044(3)
F1B 0.144(10) 0.171(10) 0.057(4) 0.049(5) -0.009(6) 0.011(9)
F1E 0.082(8) 0.123(9) 0.270(17) 0.038(12) 0.063(10) -0.024(7)
Cl24 0.064(2) 0.062(2) 0.233(15) -0.049(4) 0.017(4) -0.0025(16)
C 0.090(10) 0.093(12) 0.117(15) 0.024(11) -0.039(10) 0.026(9)
Cl23 0.062(3) 0.073(3) 0.081(4) 0.015(3) 0.012(2) 0.016(2)
F2 0.234(17) 0.244(15) 0.124(8) -0.128(9) -0.123(11) 0.112(16)
Cl 0.065(6) 0.101(8) 0.075(3) -0.012(5) 0.016(4) 0.001(5)
CA 0.16(2) 0.035(10) 0.051(10) 0.000(7) 0.009(12) -0.012(12)
Cl1 0.069(3) 0.051(2) 0.059(4) 0.0003(18) -0.007(2) 0.012(2)

loop_
_atom_type_symbol
_atom_type_description
_atom_type_scat_dispersion_real
_atom_type_scat_dispersion_imag
_atom_type_scat_source
C C 0.0033 0.0016 'International Tables Vol C Tables 4.2.6.8 and 6.1.1.4'
H H 0.0000 0.0000 'International Tables Vol C Tables 4.2.6.8 and 6.1.1.4'
B B 0.0013 0.0007 'International Tables Vol C Tables 4.2.6.8 and 6.1.1.4'
Cl Cl 0.1484 0.1585 'International Tables Vol C Tables 4.2.6.8 and 6.1.1.4'
F F 0.0171 0.0103 'International Tables Vol C Tables 4.2.6.8 and 6.1.1.4'
N N 0.0061 0.0033 'International Tables Vol C Tables 4.2.6.8 and 6.1.1.4'
S S 0.1246 0.1234 'International Tables Vol C Tables 4.2.6.8 and 6.1.1.4'
Sb Sb -0.5866 1.5461 'International Tables Vol C Tables 4.2.6.8 and 6.1.1.4'

loop_
_geom_angle_atom_site_label_1
_geom_angle_atom_site_label_2
_geom_angle_atom_site_label_3
_geom_angle
_geom_angle_site_symmetry_1
_geom_angle_site_symmetry_3
_geom_angle_publ_flag
F1A Sb1 F1A 140.6(8) 2_765 . ?
F Sb1 F1A 86.1(4) 2_765 . ?
F Sb1 F1A 86.1(4) . 2_765 ?
F Sb1 F1A 94.4(4) . . ?
F Sb1 F1A 94.4(4) 2_765 2_765 ?
F Sb1 F 178.7(8) 2_765 . ?
F Sb1 F1B 73.4(5) 2_765 2_765 ?
F Sb1 F1B 105.4(5) . 2_765 ?
F Sb1 F1B 73.4(5) . . ?
F Sb1 F1B 105.4(5) 2_765 . ?
F Sb1 F1E 82.9(5) . 2_765 ?
F Sb1 F1E 96.6(5) . . ?
F Sb1 F1E 96.6(5) 2_765 2_765 ?
F Sb1 F1E 82.9(5) 2_765 . ?
F Sb1 F2 75.0(5) 2_765 2_765 ?
F Sb1 F2 106.2(6) . 2_765 ?
F Sb1 F2 106.2(6) 2_765 . ?
F Sb1 F2 75.0(5) . . ?
F1B Sb1 F1A 130.7(6) . 2_765 ?
F1B Sb1 F1A 86.4(5) . . ?
F1B Sb1 F1A 86.4(5) 2_765 2_765 ?
F1B Sb1 F1A 130.7(6) 2_765 . ?
F1B Sb1 F1B 58.4(7) 2_765 . ?
F1B Sb1 F1E 47.9(6) 2_765 2_765 ?
F1B Sb1 F1E 90.1(8) . 2_765 ?
F1E Sb1 F1E 134.9(12) 2_765 . ?
F2 Sb1 F1E 132.5(9) 2_765 . ?
F2 Sb1 F1E 89.7(8) . . ?
F2 Sb1 F2 58.4(11) 2_765 . ?
C5 S C5 103.5(3) . 2_665 ?
C2 N1 C2 125.9(4) . 2_665 ?
C2 N1 C11 117.0(2) 2_665 . ?
C2 N1 C11 117.0(2) . . ?
C6 C20 H20 120(3) . . ?
C11 C20 C6 118.5(4) . . ?
C11 C20 H20 121(3) . . ?
N1 C2 C5 121.4(4) . . ?
N1 C2 C12 121.0(4) . . ?
C12 C2 C5 117.6(4) . . ?
C6 C3 C6 117.6(5) . 2_665 ?
C6 C3 B 121.2(2) 2_665 . ?
C6 C3 B 121.2(2) . . ?
C7 C4 B 120.5(3) . . ?
C8 C4 C7 118.2(4) . . ?
C8 C4 B 121.2(3) . . ?
C2 C5 S 123.9(4) . . ?
C18 C5 S 116.3(3) . . ?
C18 C5 C2 119.8(4) . . ?
C20 C6 C3 121.6(4) . . ?
C20 C6 H6 118(2) . . ?
C3 C6 H6 120(2) . . ?
C4 C7 C15 122.1(4) . . ?
C9 C7 C4 119.9(4) . . ?
C9 C7 C15 118.0(4) . . ?
C4 C8 C16 122.5(4) . . ?
C13 C8 C4 119.6(4) . . ?
C13 C8 C16 117.8(4) . . ?
C7 C9 H9 121(3) . . ?
C10 C9 C7 121.9(4) . . ?
C10 C9 H9 117(3) . . ?
C9 C10 C14 121.6(5) . . ?
C13 C10 C9 118.3(4) . . ?
C13 C10 C14 120.0(5) . . ?
C20 C11 N1 118.9(2) . . ?
C20 C11 N1 118.9(2) 2_665 . ?
C20 C11 C20 122.1(5) 2_665 . ?
C2 C12 H12 123(3) . . ?
C17 C12 C2 121.2(4) . . ?
C17 C12 H12 116(3) . . ?
C8 C13 H13 118(3) . . ?
C10 C13 C8 122.0(4) . . ?
C10 C13 H13 120(3) . . ?
C10 C14 H14A 110(5) . . ?
C10 C14 H14B 111(4) . . ?
C10 C14 H14C 110(4) . . ?
H14A C14 H14B 101(6) . . ?
H14A C14 H14C 117(6) . . ?
H14B C14 H14C 108(5) . . ?
C7 C15 H15A 110(4) . . ?
C7 C15 H15B 107(4) . . ?
C7 C15 H15C 112(4) . . ?
H15A C15 H15B 97(5) . . ?
H15A C15 H15C 109(6) . . ?
H15B C15 H15C 120(6) . . ?
C8 C16 H16A 109(3) . . ?
C8 C16 H16B 109(4) . . ?
C8 C16 H16C 110(5) . . ?
H16A C16 H16B 109(5) . . ?
H16A C16 H16C 100(5) . . ?
H16B C16 H16C 119(6) . . ?
C12 C17 C19 121.5(5) . . ?
C12 C17 H17 120(3) . . ?
C19 C17 H17 118(3) . . ?
C5 C18 H18 118(3) . . ?
C19 C18 C5 121.3(5) . . ?
C19 C18 H18 121(3) . . ?
C4 B C3 119.5(2) 2_665 . ?
C4 B C3 119.5(2) . . ?
C4 B C4 121.0(5) . 2_665 ?
C17 C19 H19 118(4) . . ?
C18 C19 C17 118.6(5) . . ?
C18 C19 H19 123(4) . . ?
F1B F1B Sb1 60.8(4) 2_765 . ?
Cl24 C HA 109.0 . . ?
Cl24 C HB 109.0 . . ?
HA C HB 107.8 . . ?
Cl23 C Cl24 112.7(8) . . ?
Cl23 C HA 109.0 . . ?
Cl23 C HB 109.0 . . ?
F2 F2 Sb1 60.8(5) 2_765 . ?
Cl CA HAA 108.8 . . ?
Cl CA HAB 108.8 . . ?
Cl CA Cl1 113.8(10) . . ?
HAA CA HAB 107.7 . . ?
Cl1 CA HAA 108.8 . . ?
Cl1 CA HAB 108.8 . . ?

loop_
_geom_bond_atom_site_label_1
_geom_bond_atom_site_label_2
_geom_bond_distance
_geom_bond_site_symmetry_2
_geom_bond_publ_flag
Sb1 F1A 1.850(8) 2_765 ?
Sb1 F1A 1.850(8) . ?
Sb1 F 1.773(5) 2_765 ?
Sb1 F 1.773(5) . ?
Sb1 F1B 1.816(7) 2_765 ?
Sb1 F1B 1.816(7) . ?
Sb1 F1E 1.824(10) 2_765 ?
Sb1 F1E 1.824(10) . ?
Sb1 F2 1.794(8) . ?
Sb1 F2 1.794(8) 2_765 ?
S C5 1.708(5) . ?
S C5 1.708(5) 2_665 ?
N1 C2 1.384(5) . ?
N1 C2 1.384(4) 2_665 ?
N1 C11 1.469(6) . ?
C20 C6 1.396(5) . ?
C20 C11 1.380(5) . ?
C20 H20 0.94(4) . ?
C2 C5 1.423(5) . ?
C2 C12 1.393(6) . ?
C3 C6 1.399(5) 2_665 ?
C3 C6 1.399(5) . ?
C3 B 1.577(8) . ?
C4 C7 1.416(6) . ?
C4 C8 1.413(6) . ?
C4 B 1.576(5) . ?
C5 C18 1.401(7) . ?
C6 H6 0.87(4) . ?
C7 C9 1.394(6) . ?
C7 C15 1.521(7) . ?
C8 C13 1.403(6) . ?
C8 C16 1.504(7) . ?
C9 C10 1.385(7) . ?
C9 H9 0.93(5) . ?
C10 C13 1.377(7) . ?
C10 C14 1.509(6) . ?
C12 C17 1.362(7) . ?
C12 H12 0.83(5) . ?
C13 H13 0.91(5) . ?
C14 H14A 0.88(7) . ?
C14 H14B 0.96(6) . ?
C14 H14C 0.98(7) . ?
C15 H15A 0.97(6) . ?
C15 H15B 0.87(6) . ?
C15 H15C 0.85(7) . ?
C16 H16A 0.93(5) . ?
C16 H16B 0.91(6) . ?
C16 H16C 0.96(8) . ?
C17 C19 1.401(8) . ?
C17 H17 0.90(4) . ?
C18 C19 1.359(8) . ?
C18 H18 0.98(5) . ?
C19 H19 0.95(7) . ?
F1B F1B 1.77(2) 2_765 ?
Cl24 C 1.724(15) . ?
C HA 0.9900 . ?
C HB 0.9900 . ?
C Cl23 1.717(12) . ?
F2 F2 1.75(3) 2_765 ?
Cl CA 1.731(17) . ?
CA HAA 0.9900 . ?
CA HAB 0.9900 . ?
CA Cl1 1.744(16) . ?

loop_
_geom_torsion_atom_site_label_1
_geom_torsion_atom_site_label_2
_geom_torsion_atom_site_label_3
_geom_torsion_atom_site_label_4
_geom_torsion
_geom_torsion_site_symmetry_1
_geom_torsion_site_symmetry_2
_geom_torsion_site_symmetry_3
_geom_torsion_site_symmetry_4
_geom_torsion_publ_flag
S C5 C18 C19 177.1(5) . . . . ?
N1 C2 C5 S 4.2(6) . . . . ?
N1 C2 C5 C18 -178.3(4) . . . . ?
N1 C2 C12 C17 178.5(5) . . . . ?
C2 N1 C2 C5 -2.2(3) 2_665 . . . ?
C2 N1 C2 C12 178.4(5) 2_665 . . . ?
C2 N1 C11 C20 -82.5(3) . . . . ?
C2 N1 C11 C20 97.5(3) 2_665 . . . ?
C2 N1 C11 C20 -82.5(3) 2_665 . . 2_665 ?
C2 N1 C11 C20 97.5(3) . . . 2_665 ?
C2 C5 C18 C19 -0.5(9) . . . . ?
C2 C12 C17 C19 0.2(9) . . . . ?
C4 C7 C9 C10 0.0(7) . . . . ?
C4 C8 C13 C10 -0.4(7) . . . . ?
C5 S C5 C2 -2.0(3) 2_665 . . . ?
C5 S C5 C18 -179.6(5) 2_665 . . . ?
C5 C2 C12 C17 -1.0(7) . . . . ?
C5 C18 C19 C17 -0.3(10) . . . . ?
C6 C20 C11 N1 178.9(3) . . . . ?
C6 C20 C11 C20 -1.1(3) . . . 2_665 ?
C6 C3 C6 C20 -1.1(3) 2_665 . . . ?
C6 C3 B C4 24.3(3) 2_665 . . . ?
C6 C3 B C4 -155.7(3) 2_665 . . 2_665 ?
C6 C3 B C4 -155.7(3) . . . . ?
C6 C3 B C4 24.3(3) . . . 2_665 ?
C7 C4 C8 C13 1.2(6) . . . . ?
C7 C4 C8 C16 -178.1(5) . . . . ?
C7 C4 B C3 60.9(4) . . . . ?
C7 C4 B C4 -119.1(4) . . . 2_665 ?
C7 C9 C10 C13 0.8(7) . . . . ?
C7 C9 C10 C14 -177.0(5) . . . . ?
C8 C4 C7 C9 -1.0(6) . . . . ?
C8 C4 C7 C15 -177.9(4) . . . . ?
C8 C4 B C3 -122.5(3) . . . . ?
C8 C4 B C4 57.5(3) . . . 2_665 ?
C9 C10 C13 C8 -0.6(8) . . . . ?
C11 N1 C2 C5 177.8(3) . . . . ?
C11 N1 C2 C12 -1.6(5) . . . . ?
C11 C20 C6 C3 2.2(6) . . . . ?
C12 C2 C5 S -176.3(4) . . . . ?
C12 C2 C5 C18 1.2(7) . . . . ?
C12 C17 C19 C18 0.5(11) . . . . ?
C14 C10 C13 C8 177.3(5) . . . . ?
C15 C7 C9 C10 177.0(5) . . . . ?
C16 C8 C13 C10 178.9(5) . . . . ?
B C3 C6 C20 178.9(3) . . . . ?
B C4 C7 C9 175.7(4) . . . . ?
B C4 C7 C15 -1.2(6) . . . . ?
B C4 C8 C13 -175.5(4) . . . . ?
B C4 C8 C16 5.2(7) . . . . ?
F1A Sb1 F1B F1B -143.8(8) . . . 2_765 ?
F1A Sb1 F1B F1B 51.1(10) 2_765 . . 2_765 ?
F Sb1 F1B F1B -58.9(8) 2_765 . . 2_765 ?
F Sb1 F1B F1B 120.6(8) . . . 2_765 ?
F Sb1 F2 F2 -120.3(11) . . . 2_765 ?
F Sb1 F2 F2 60.2(10) 2_765 . . 2_765 ?
F1E Sb1 F2 F2 -55.1(12) 2_765 . . 2_765 ?
F1E Sb1 F2 F2 142.8(10) . . . 2_765 ?
